data_7208024
loop_
_publ_author_name
'Tomczyk, Karolina M.'
'Gu\'nka, Piotr A.'
'Parzuchowski, Pawe\/l G.'
'Zachara, Janusz'
'Rokicki, Gabriel'

_publ_section_title
;
 Intramolecular etherification of five-membered cyclic carbonates bearing
 hydroxyalkyl groups
;
_journal_issue 6
_journal_name_full 'Green Chemistry'
_journal_page_first 1749
_journal_paper_doi 10.1039/c2gc35265f
_journal_volume 14
_journal_year 2012
_chemical_absolute_configuration ad
_chemical_formula_moiety 'C5 H6 O4'
_chemical_formula_sum 'C5 H6 O4'
_chemical_formula_weight 130.10
_chemical_name_systematic
;
2,4,7-trioxa-3-oxy-bicyclo[3.3.0]octane
;
_space_group_crystal_system orthorhombic
_space_group_IT_number 19
_space_group_name_Hall 'P 2ac 2ab'
_space_group_name_H-M_alt 'P 21 21 21'
_symmetry_cell_setting orthorhombic
_symmetry_Int_Tables_number 19
_symmetry_space_group_name_Hall 'P 2ac 2ab'
_symmetry_space_group_name_H-M 'P 21 21 21'
_atom_sites_solution_hydrogens geom
_atom_sites_solution_primary direct
_atom_sites_solution_secondary difmap
_audit_creation_date 2012-01-22
_audit_creation_method
;
Olex2 1.1
(compiled 2011.11.01 svn.r2039, GUI svn.r3906)
;
_cell_angle_alpha 90.00
_cell_angle_beta 90.00
_cell_angle_gamma 90.00
_cell_formula_units_Z 4
_cell_length_a 4.25566(10)
_cell_length_b 10.2167(2)
_cell_length_c 12.2711(3)
_cell_measurement_reflns_used 6224
_cell_measurement_temperature 100
_cell_measurement_theta_max 66.8895
_cell_measurement_theta_min 3.5989
_cell_volume 533.53(2)
_computing_cell_refinement
;
CrysAlisPro, Oxford Diffraction Ltd.,
Version 1.171.33.66 (release 28-04-2010 CrysAlis171 .NET)
(compiled Apr 28 2010,14:27:37)
;
_computing_data_collection
;
CrysAlisPro, Oxford Diffraction Ltd.,
Version 1.171.33.66 (release 28-04-2010 CrysAlis171 .NET)
(compiled Apr 28 2010,14:27:37)
;
_computing_data_reduction
;
CrysAlisPro, Oxford Diffraction Ltd.,
Version 1.171.33.66 (release 28-04-2010 CrysAlis171 .NET)
(compiled Apr 28 2010,14:27:37)
;
_computing_molecular_graphics
;
O. V. Dolomanov, L. J. Bourhis, R. J. Gildea, J. A. K. Howard and H. Puschmann,
OLEX2: a complete structure solution, refinement and analysis program.
J. Appl. Cryst. (2009). 42, 339-341.

;
_computing_publication_material
;
O. V. Dolomanov, L. J. Bourhis, R. J. Gildea, J. A. K. Howard and H. Puschmann,
OLEX2: a complete structure solution, refinement and analysis program.
J. Appl. Cryst. (2009). 42, 339-341.
;
_computing_structure_refinement
;
SHELXL, G.M. Sheldrick, Acta Cryst.
2008). A64, 112-122
;
_computing_structure_solution
;
SHELXS, G.M. Sheldrick, Acta Cryst.
(2008). A64, 112-122
;
_diffrn_ambient_temperature 100.0
_diffrn_detector_area_resol_mean 10.3347
_diffrn_measured_fraction_theta_full 1.000
_diffrn_measured_fraction_theta_max 1.000
_diffrn_measurement_details
;
1 omega -97.00 -21.00 1.0000 2.0000
omega____ theta____ kappa____ phi______ frames
- -40.9488 125.0000 -90.0000 76

2 omega -26.00 67.00 1.0000 2.0000
omega____ theta____ kappa____ phi______ frames
- 40.9488 -37.0000 -30.0000 93

3 omega 17.00 113.00 1.0000 2.0000
omega____ theta____ kappa____ phi______ frames
- 40.9488 37.0000 150.0000 96

4 omega 9.00 35.00 1.0000 5.0000
omega____ theta____ kappa____ phi______ frames
- 93.5000 -92.0000 51.0000 26

5 omega 30.00 69.00 1.0000 5.0000
omega____ theta____ kappa____ phi______ frames
- 93.5000 -45.0000 120.0000 39

6 omega 68.00 152.00 1.0000 5.0000
omega____ theta____ kappa____ phi______ frames
- 93.5000 45.0000 -30.0000 84

7 omega 137.00 163.00 1.0000 5.0000
omega____ theta____ kappa____ phi______ frames
- 93.5000 125.0000 30.0000 26

8 omega 74.00 113.00 1.0000 5.0000
omega____ theta____ kappa____ phi______ frames
- 93.5000 125.0000 30.0000 39

9 omega 52.00 77.00 1.0000 5.0000
omega____ theta____ kappa____ phi______ frames
- 93.5000 -45.0000 0.0000 25

10 omega 19.00 74.00 1.0000 5.0000
omega____ theta____ kappa____ phi______ frames
- 93.5000 -45.0000 -30.0000 55

11 omega 119.00 147.00 1.0000 5.0000
omega____ theta____ kappa____ phi______ frames
- 93.5000 125.0000 -90.0000 28

12 omega 40.00 89.00 1.0000 5.0000
omega____ theta____ kappa____ phi______ frames
- 93.5000 -77.0000 -30.0000 49

13 omega 32.00 126.00 1.0000 5.0000
omega____ theta____ kappa____ phi______ frames
- 93.5000 15.0000 150.0000 94

14 omega 60.00 86.00 1.0000 5.0000
omega____ theta____ kappa____ phi______ frames
- 93.5000 -77.0000 90.0000 26

15 omega 98.00 126.00 1.0000 5.0000
omega____ theta____ kappa____ phi______ frames
- 93.5000 -77.0000 90.0000 28

16 omega 11.00 117.00 1.0000 5.0000
omega____ theta____ kappa____ phi______ frames
- 93.5000 -15.0000 150.0000 106

17 omega 121.00 154.00 1.0000 5.0000
omega____ theta____ kappa____ phi______ frames
- 93.5000 -15.0000 150.0000 33

18 omega 47.00 132.00 1.0000 5.0000
omega____ theta____ kappa____ phi______ frames
- 93.5000 -92.0000 51.0000 85

19 omega 73.00 99.00 1.0000 5.0000
omega____ theta____ kappa____ phi______ frames
- 93.5000 -88.0000 -106.0000 26

20 omega 126.00 151.00 1.0000 5.0000
omega____ theta____ kappa____ phi______ frames
- 93.5000 125.0000 0.0000 25

21 omega 67.00 96.00 1.0000 5.0000
omega____ theta____ kappa____ phi______ frames
- 93.5000 77.0000 90.0000 29

22 omega 32.00 132.00 1.0000 5.0000
omega____ theta____ kappa____ phi______ frames
- 93.5000 -90.0000 -140.0000 100

23 omega 7.00 120.00 1.0000 2.0000
omega____ theta____ kappa____ phi______ frames
- 40.9488 77.0000 30.0000 113

24 omega 7.00 120.00 1.0000 2.0000
omega____ theta____ kappa____ phi______ frames
- 40.9488 77.0000 -180.0000 113

25 omega 7.00 120.00 1.0000 2.0000
omega____ theta____ kappa____ phi______ frames
- 40.9488 77.0000 -90.0000 113

26 omega -35.00 67.00 1.0000 2.0000
omega____ theta____ kappa____ phi______ frames
- 40.9488 -37.0000 60.0000 102

27 omega -121.00 -42.00 1.0000 5.0000
omega____ theta____ kappa____ phi______ frames
- -90.0000 125.0000 0.0000 79

28 omega -166.00 -58.00 1.0000 5.0000
omega____ theta____ kappa____ phi______ frames
- -90.0000 -71.0000 -177.0000 108

29 omega -169.00 -56.00 1.0000 5.0000
omega____ theta____ kappa____ phi______ frames
- -90.0000 -77.0000 150.0000 113

30 omega 60.00 172.00 1.0000 5.0000
omega____ theta____ kappa____ phi______ frames
- 93.5000 77.0000 0.0000 112

31 omega 66.00 168.00 1.0000 5.0000
omega____ theta____ kappa____ phi______ frames
- 93.5000 45.0000 -120.0000 102

32 omega 60.00 172.00 1.0000 5.0000
omega____ theta____ kappa____ phi______ frames
- 93.5000 77.0000 -90.0000 112
;
_diffrn_measurement_device_type 'Xcalibur, Atlas, Gemini ultra'
_diffrn_measurement_method '\w scans'
_diffrn_orient_matrix_UB_11 -0.0245235000
_diffrn_orient_matrix_UB_12 -0.1465017000
_diffrn_orient_matrix_UB_13 -0.0284914000
_diffrn_orient_matrix_UB_21 0.1168805000
_diffrn_orient_matrix_UB_22 -0.0357042000
_diffrn_orient_matrix_UB_23 0.1150441000
_diffrn_orient_matrix_UB_31 -0.3417344000
_diffrn_orient_matrix_UB_32 -0.0016977000
_diffrn_orient_matrix_UB_33 0.0413815000
_diffrn_radiation_monochromator mirror
_diffrn_radiation_type 'Cu K\a'
_diffrn_radiation_wavelength 1.5418
_diffrn_reflns_av_R_equivalents 0.0296
_diffrn_reflns_av_unetI/netI 0.0111
_diffrn_reflns_limit_h_max 4
_diffrn_reflns_limit_h_min -5
_diffrn_reflns_limit_k_max 12
_diffrn_reflns_limit_k_min -12
_diffrn_reflns_limit_l_max 14
_diffrn_reflns_limit_l_min -14
_diffrn_reflns_number 7552
_diffrn_reflns_theta_full 67.00
_diffrn_reflns_theta_max 67.00
_diffrn_reflns_theta_min 5.63
_diffrn_source 'Enhance Ultra (Cu) X-ray Source'
_exptl_absorpt_coefficient_mu 1.252
_exptl_absorpt_correction_T_max 1.00000
_exptl_absorpt_correction_T_min 0.61950
_exptl_absorpt_correction_type multi-scan
_exptl_absorpt_process_details
;
CrysAlisPro, Oxford Diffraction Ltd.,
Version 1.171.33.66 (release 28-04-2010 CrysAlis171 .NET)
(compiled Apr 28 2010,14:27:37)
Empirical absorption correction using spherical harmonics,
implemented in SCALE3 ABSPACK scaling algorithm.
;
_exptl_crystal_colour colourless
_exptl_crystal_density_diffrn 1.620
_exptl_crystal_density_method 'not measured'
_exptl_crystal_description needle
_exptl_crystal_F_000 272
_exptl_crystal_size_max 0.3
_exptl_crystal_size_mid 0.1
_exptl_crystal_size_min 0.1
_refine_diff_density_max 0.145
_refine_diff_density_min -0.133
_refine_diff_density_rms 0.035
_refine_ls_abs_structure_details
;
Flack H D (1983), Acta Cryst. A39, 876-881.
356 Friedel pairs
;
_refine_ls_abs_structure_Flack 0.13(19)
_refine_ls_extinction_method none
_refine_ls_goodness_of_fit_ref 1.062
_refine_ls_hydrogen_treatment mixed
_refine_ls_matrix_type full
_refine_ls_number_parameters 88
_refine_ls_number_reflns 945
_refine_ls_number_restraints 0
_refine_ls_restrained_S_all 1.062
_refine_ls_R_factor_all 0.0236
_refine_ls_R_factor_gt 0.0225
_refine_ls_shift/su_max 0.000
_refine_ls_shift/su_mean 0.000
_refine_ls_structure_factor_coef Fsqd
_refine_ls_weighting_details 'calc w=1/[\s^2^(Fo^2^)+(0.0353P)^2^+0.1007P] where P=(Fo^2^+2Fc^2^)/3'
_refine_ls_weighting_scheme calc
_refine_ls_wR_factor_gt 0.0574
_refine_ls_wR_factor_ref 0.0587
_reflns_number_gt 913
_reflns_number_total 945
_reflns_threshold_expression I>2u(I)
_cod_data_source_file c2gc35265f.txt
_cod_data_source_block comp15
_cod_database_code 7208024

loop_
_space_group_symop_id
_space_group_symop_operation_xyz
1 'x, y, z'
2 '-x+1/2, -y, z+1/2'
3 'x+1/2, -y+1/2, -z'
4 '-x, y+1/2, -z+1/2'

loop_
_atom_site_label
_atom_site_type_symbol
_atom_site_fract_x
_atom_site_fract_y
_atom_site_fract_z
_atom_site_U_iso_or_equiv
_atom_site_adp_type
_atom_site_occupancy
_atom_site_symmetry_multiplicity
_atom_site_calc_flag
_atom_site_refinement_flags
O1 O 0.3772(2) 0.26503(9) 0.27725(8) 0.0291(3) Uani 1 1 d .
O2 O 0.0637(2) 0.31422(8) 0.41782(7) 0.0211(2) Uani 1 1 d .
O3 O 0.0897(2) 0.44926(9) 0.27642(6) 0.0209(2) Uani 1 1 d .
O4 O 0.2378(2) 0.58694(8) 0.48715(7) 0.0227(2) Uani 1 1 d .
C1 C 0.1914(3) 0.33649(12) 0.31995(11) 0.0200(3) Uani 1 1 d .
C2 C -0.1300(3) 0.42376(12) 0.45099(9) 0.0186(3) Uani 1 1 d .
H2 H -0.336(4) 0.3920(15) 0.4684(11) 0.022 Uiso 1 1 d .
C3 C 0.0285(3) 0.49908(13) 0.54196(10) 0.0227(3) Uani 1 1 d .
H3A H -0.1279 0.5480 0.5857 0.027 Uiso 1 1 calc R
H3B H 0.1459 0.4393 0.5907 0.027 Uiso 1 1 calc R
C4 C 0.0540(3) 0.63671(12) 0.39803(11) 0.0210(3) Uani 1 1 d .
H4A H 0.1904 0.6772 0.3421 0.025 Uiso 1 1 calc R
H4B H -0.0994 0.7026 0.4238 0.025 Uiso 1 1 calc R
C5 C -0.1123(3) 0.51737(12) 0.35290(10) 0.0173(3) Uani 1 1 d .
H5 H -0.308(4) 0.5361(14) 0.3179(12) 0.021 Uiso 1 1 d .

loop_
_atom_site_aniso_label
_atom_site_aniso_U_11
_atom_site_aniso_U_22
_atom_site_aniso_U_33
_atom_site_aniso_U_23
_atom_site_aniso_U_13
_atom_site_aniso_U_12
O1 0.0269(5) 0.0281(5) 0.0323(5) -0.0120(4) -0.0011(4) 0.0060(4)
O2 0.0222(5) 0.0178(4) 0.0235(5) 0.0012(4) -0.0010(4) 0.0023(3)
O3 0.0233(5) 0.0209(4) 0.0184(4) -0.0010(3) 0.0023(4) 0.0013(4)
O4 0.0211(5) 0.0229(5) 0.0240(4) -0.0030(4) -0.0027(4) -0.0022(4)
C1 0.0186(6) 0.0197(6) 0.0216(6) -0.0039(5) -0.0032(5) -0.0029(5)
C2 0.0160(6) 0.0191(6) 0.0208(6) 0.0019(5) 0.0010(5) 0.0013(5)
C3 0.0244(7) 0.0255(7) 0.0182(6) -0.0013(5) 0.0011(5) 0.0001(5)
C4 0.0210(6) 0.0185(6) 0.0234(6) 0.0015(5) 0.0017(6) 0.0004(5)
C5 0.0147(6) 0.0188(6) 0.0185(6) 0.0005(4) 0.0011(5) 0.0011(5)

loop_
_atom_type_symbol
_atom_type_description
_atom_type_scat_dispersion_real
_atom_type_scat_dispersion_imag
_atom_type_scat_source
C C 0.0181 0.0091 'International Tables Vol C Tables 4.2.6.8 and 6.1.1.4'
H H 0.0000 0.0000 'International Tables Vol C Tables 4.2.6.8 and 6.1.1.4'
O O 0.0492 0.0322 'International Tables Vol C Tables 4.2.6.8 and 6.1.1.4'

loop_
_geom_angle_atom_site_label_1
_geom_angle_atom_site_label_2
_geom_angle_atom_site_label_3
_geom_angle
C1 O2 C2 110.62(9)
C1 O3 C5 110.22(9)
C3 O4 C4 103.91(9)
O1 C1 O2 123.90(12)
O1 C1 O3 124.24(12)
O2 C1 O3 111.85(10)
O2 C2 H2 108.7(9)
O2 C2 C3 110.26(10)
O2 C2 C5 103.44(9)
C3 C2 H2 114.5(9)
C3 C2 C5 103.82(10)
C5 C2 H2 115.4(9)
O4 C3 C2 104.44(9)
O4 C3 H3A 110.9
O4 C3 H3B 110.9
C2 C3 H3A 110.9
C2 C3 H3B 110.9
H3A C3 H3B 108.9
O4 C4 H4A 110.9
O4 C4 H4B 110.9
O4 C4 C5 104.34(10)
H4A C4 H4B 108.9
C5 C4 H4A 110.9
C5 C4 H4B 110.9
O3 C5 C2 103.71(9)
O3 C5 C4 110.25(10)
O3 C5 H5 108.7(9)
C2 C5 H5 115.6(9)
C4 C5 C2 103.72(10)
C4 C5 H5 114.2(9)

loop_
_geom_bond_atom_site_label_1
_geom_bond_atom_site_label_2
_geom_bond_distance
O1 C1 1.1969(16)
O2 C1 1.3379(16)
O2 C2 1.4483(15)
O3 C1 1.3417(16)
O3 C5 1.4504(15)
O4 C3 1.4323(16)
O4 C4 1.4376(16)
C2 H2 0.960(17)
C2 C3 1.5145(18)
C2 C5 1.5391(17)
C3 H3A 0.9900
C3 H3B 0.9900
C4 H4A 0.9900
C4 H4B 0.9900
C4 C5 1.5146(18)
C5 H5 0.956(17)

loop_
_geom_torsion_atom_site_label_1
_geom_torsion_atom_site_label_2
_geom_torsion_atom_site_label_3
_geom_torsion_atom_site_label_4
_geom_torsion
O2 C2 C3 O4 84.45(11)
O2 C2 C5 O3 -0.08(12)
O2 C2 C5 C4 -115.30(10)
O4 C4 C5 O3 -84.59(11)
O4 C4 C5 C2 25.90(12)
C1 O2 C2 C3 -108.07(11)
C1 O2 C2 C5 2.42(13)
C1 O3 C5 C2 -2.28(13)
C1 O3 C5 C4 108.22(11)
C2 O2 C1 O1 174.98(12)
C2 O2 C1 O3 -4.11(13)
C3 O4 C4 C5 -43.44(12)
C3 C2 C5 O3 115.10(11)
C3 C2 C5 C4 -0.13(13)
C4 O4 C3 C2 43.36(12)
C5 O3 C1 O1 -175.05(12)
C5 O3 C1 O2 4.04(13)
C5 C2 C3 O4 -25.80(13)
